data_2218271
loop_
_publ_author_name
'Gainsford, Graeme J.'
'Kemmitt, Tim'
'Higham, Caleb'

_publ_section_title
;
 Redetermination of the borax structure from laboratory X-ray data at
 145 K
;
_journal_coeditor_code WM2174
_journal_issue 5
_journal_name_full 'Acta Crystallographica Section E'
_journal_page_first i24
_journal_page_last i25
_journal_paper_doi 10.1107/S1600536808010441
_journal_volume 64
_journal_year 2008
_chemical_compound_source Synthetic
_chemical_formula_iupac 'Na2 [B4 O5 (O H)4], 8H2 O'
_chemical_formula_moiety '2(Na +), B4 H4 O9 2-, 8(H2 O)'
_chemical_formula_structural 'Na2 (B4 O5 (O H)4) (H2 O)8'
_chemical_formula_sum 'B4 H20 Na2 O17'
_chemical_formula_weight 381.38
_chemical_name_mineral Borax
_chemical_name_systematic
;
sodium tetraborate decahydrate
;
_space_group_IT_number 15
_symmetry_cell_setting monoclinic
_symmetry_space_group_name_Hall '-C 2yc'
_symmetry_space_group_name_H-M 'C 1 2/c 1'
_atom_sites_solution_hydrogens geom
_atom_sites_solution_primary direct
_atom_sites_solution_secondary difmap
_audit_creation_method SHELXL-97
_cell_angle_alpha 90.00
_cell_angle_beta 106.790(2)
_cell_angle_gamma 90.00
_cell_formula_units_Z 4
_cell_length_a 11.8843(5)
_cell_length_b 10.6026(4)
_cell_length_c 12.2111(5)
_cell_measurement_reflns_used 6688
_cell_measurement_temperature 145(2)
_cell_measurement_theta_max 31.94
_cell_measurement_theta_min 2.63
_cell_volume 1473.06(10)
_computing_cell_refinement 'APEX2 (Bruker, 2006)'
_computing_data_collection 'APEX2 (Bruker, 2006)'
_computing_data_reduction 'APEX2 (Bruker, 2006)'
_computing_molecular_graphics
;
ORTEP-3 (Farrugia, 1997) and Mercury (Macrae <i>et al.</i>,
2006)
;
_computing_publication_material
;
SHELXL97 (Sheldrick, 2008) and PLATON (Spek, 2003)
;
_computing_structure_refinement 'SHELXL97 (Sheldrick, 2008)'
_computing_structure_solution 'SHELXS97 (Sheldrick, 2008)'
_database_code_amcsd 0019359
_diffrn_ambient_temperature 145(2)
_diffrn_detector_area_resol_mean 8.192
_diffrn_measured_fraction_theta_full 0.809
_diffrn_measured_fraction_theta_max 0.809
_diffrn_measurement_device_type
;
Bruker--Nonius APEX2 CCD area-detector
;
_diffrn_measurement_method '\f and \w'
_diffrn_radiation_monochromator graphite
_diffrn_radiation_source 'fine-focus sealed tube'
_diffrn_radiation_type MoK\a
_diffrn_radiation_wavelength 0.71073
_diffrn_reflns_av_R_equivalents 0.0178
_diffrn_reflns_av_sigmaI/netI 0.0140
_diffrn_reflns_limit_h_max 16
_diffrn_reflns_limit_h_min -17
_diffrn_reflns_limit_k_max 15
_diffrn_reflns_limit_k_min -15
_diffrn_reflns_limit_l_max 17
_diffrn_reflns_limit_l_min -16
_diffrn_reflns_number 8429
_diffrn_reflns_theta_full 33.16
_diffrn_reflns_theta_max 33.16
_diffrn_reflns_theta_min 2.63
_diffrn_standards_number 0
_exptl_absorpt_coefficient_mu 0.224
_exptl_absorpt_correction_T_max 0.94
_exptl_absorpt_correction_T_min 0.813
_exptl_absorpt_correction_type multi-scan
_exptl_absorpt_process_details '(SADABS; Bruker, 2006)'
_exptl_crystal_colour colourless
_exptl_crystal_density_diffrn 1.720
_exptl_crystal_density_method 'not measured'
_exptl_crystal_description prism
_exptl_crystal_F_000 792
_exptl_crystal_size_max 0.65
_exptl_crystal_size_mid 0.36
_exptl_crystal_size_min 0.26
_refine_diff_density_max 0.370
_refine_diff_density_min -0.223
_refine_ls_extinction_method none
_refine_ls_goodness_of_fit_ref 1.082
_refine_ls_hydrogen_treatment refall
_refine_ls_matrix_type full
_refine_ls_number_parameters 147
_refine_ls_number_reflns 2275
_refine_ls_number_restraints 0
_refine_ls_restrained_S_all 1.082
_refine_ls_R_factor_all 0.0259
_refine_ls_R_factor_gt 0.0246
_refine_ls_shift/su_max 0.001
_refine_ls_shift/su_mean 0.000
_refine_ls_structure_factor_coef Fsqd
_refine_ls_weighting_details 'w=1/[\s^2^(Fo^2^)+(0.0482P)^2^+0.3901P] where P=(Fo^2^+2Fc^2^)/3'
_refine_ls_weighting_scheme calc
_refine_ls_wR_factor_gt 0.0749
_refine_ls_wR_factor_ref 0.0762
_reflns_number_gt 2137
_reflns_number_total 2275
_reflns_threshold_expression I>2\s(I)
_cod_data_source_file wm2174.cif
_cod_data_source_block I
_cod_depositor_comments
;
The following automatic conversions were performed:
'_symmetry_cell_setting' value 'Monoclinic' changed to 'monoclinic'
according to '/home/saulius/struct/CIF-dictionaries/cif_core.dic'
dictionary named 'cif_core.dic' version 2.4.1 from 2010-06-29.

Automatic conversion script
Id: cif_fix_enum 1527 2010-12-29 10:47:43Z saulius 

The following automatic conversions were performed:

'_symmetry_cell_setting' value 'Monoclinic' changed to 'monoclinic'
according to /home/saulius/struct/CIF-dictionaries/cif_core.dic
dictionary named 'cif_core.dic' version 2.4.1 from 2010-06-29.

Automatic conversion script
Id: cif_fix_values 1715 2011-07-08 13:25:40Z adriana 
;
_cod_original_sg_symbol_H-M 'C 2/c'
_cod_database_code 2218271
_cod_database_fobs_code 2218271

loop_
_space_group_symop_operation_xyz
'x, y, z'
'-x, y, -z+1/2'
'x+1/2, y+1/2, z'
'-x+1/2, y+1/2, -z+1/2'
'-x, -y, -z'
'x, -y, z-1/2'
'-x+1/2, -y+1/2, -z'
'x+1/2, -y+1/2, z-1/2'

loop_
_atom_site_type_symbol
_atom_site_label
_atom_site_fract_x
_atom_site_fract_y
_atom_site_fract_z
_atom_site_U_iso_or_equiv
_atom_site_adp_type
_atom_site_calc_flag
_atom_site_refinement_flags
_atom_site_occupancy
Na Na1 0.0000 0.0000 0.0000 0.01676(10) Uani d S 1
Na Na2 0.0000 0.84795(4) 0.2500 0.01796(11) Uani d S 1
B B1 0.08552(6) 0.34499(6) 0.21553(5) 0.01044(13) Uani d . 1
B B2 0.09847(6) 0.45643(6) 0.39269(6) 0.01154(13) Uani d . 1
O O1 0.0000 0.26659(6) 0.2500 0.01094(13) Uani d S 1
O O2 0.15546(4) 0.41927(4) 0.31574(4) 0.01276(11) Uani d . 1
O O3 0.01964(4) 0.43573(4) 0.12445(4) 0.01339(11) Uani d . 1
O O4 0.16140(4) 0.27014(5) 0.16772(4) 0.01570(11) Uani d . 1
O O5 0.16369(4) 0.51522(5) 0.49130(4) 0.01815(12) Uani d . 1
O O6 0.12357(5) 0.84607(5) 0.44846(5) 0.01851(12) Uani d . 1
O O7 0.12296(5) 0.00117(5) 0.19548(5) 0.01799(12) Uani d . 1
O O8 0.11919(5) 0.16556(5) 0.46252(5) 0.02067(12) Uani d . 1
O O9 0.11746(5) 0.70654(6) 0.17227(5) 0.02187(12) Uani d . 1
H H4 0.7717(12) 0.2622(11) 0.2876(12) 0.032(3) Uiso d . 1
H H5 0.1187(13) 0.4667(13) 0.0305(12) 0.040(3) Uiso d . 1
H H6A 0.3089(13) 0.3828(14) 0.0413(12) 0.042(4) Uiso d . 1
H H6B 0.8662(14) 0.2018(16) 0.4941(13) 0.051(4) Uiso d . 1
H H7A 0.3098(13) 0.4817(11) 0.3051(12) 0.030(3) Uiso d . 1
H H7B 0.1304(12) 0.0776(14) 0.2014(12) 0.039(3) Uiso d . 1
H H8A 0.9099(12) 0.1906(13) 0.1075(11) 0.036(3) Uiso d . 1
H H8B 0.8131(12) 0.1365(12) 0.0352(11) 0.034(3) Uiso d . 1
H H9A 0.4018(13) 0.1300(15) 0.3385(12) 0.046(4) Uiso d . 1
H H9B 0.6140(15) 0.2331(15) 0.1058(14) 0.053(4) Uiso d . 1

loop_
_atom_site_aniso_label
_atom_site_aniso_U_11
_atom_site_aniso_U_22
_atom_site_aniso_U_33
_atom_site_aniso_U_12
_atom_site_aniso_U_13
_atom_site_aniso_U_23
Na1 0.0165(2) 0.01812(19) 0.0158(2) 0.00057(13) 0.00485(15) 0.00047(13)
Na2 0.0179(2) 0.0201(2) 0.0176(2) 0.000 0.00773(16) 0.000
B1 0.0100(3) 0.0121(3) 0.0096(3) 0.0012(2) 0.0035(2) -0.00028(19)
B2 0.0108(3) 0.0133(3) 0.0111(3) -0.0014(2) 0.0040(2) -0.0014(2)
O1 0.0117(3) 0.0104(3) 0.0111(3) 0.000 0.0037(2) 0.000
O2 0.0103(2) 0.0168(2) 0.0122(2) -0.00223(15) 0.00493(16) -0.00376(15)
O3 0.0103(2) 0.0180(2) 0.0130(2) 0.00309(15) 0.00519(16) 0.00559(15)
O4 0.0119(2) 0.0209(2) 0.0142(2) 0.00489(17) 0.00365(17) -0.00434(16)
O5 0.0132(2) 0.0275(3) 0.0150(2) -0.00595(18) 0.00593(19) -0.00949(18)
O6 0.0146(2) 0.0219(2) 0.0186(2) -0.00109(18) 0.00414(19) 0.00229(18)
O7 0.0151(3) 0.0160(2) 0.0232(3) 0.00012(17) 0.0061(2) 0.00003(17)
O8 0.0185(3) 0.0242(3) 0.0184(3) 0.00116(19) 0.0039(2) 0.00608(19)
O9 0.0217(3) 0.0196(2) 0.0229(3) -0.00047(19) 0.0041(2) -0.00352(19)

loop_
_atom_type_symbol
_atom_type_description
_atom_type_scat_dispersion_real
_atom_type_scat_dispersion_imag
_atom_type_scat_source
H H 0.0000 0.0000 'International Tables Vol C Tables 4.2.6.8 and 6.1.1.4'
B B 0.0013 0.0007 'International Tables Vol C Tables 4.2.6.8 and 6.1.1.4'
O O 0.0106 0.0060 'International Tables Vol C Tables 4.2.6.8 and 6.1.1.4'
Na Na 0.0362 0.0249 'International Tables Vol C Tables 4.2.6.8 and 6.1.1.4'

loop_
_geom_angle_atom_site_label_1
_geom_angle_atom_site_label_2
_geom_angle_atom_site_label_3
_geom_angle_site_symmetry_1
_geom_angle_site_symmetry_3
_geom_angle
O8 Na1 O8 6 2 180.00(2)
O8 Na1 O6 6 6_565 90.45(2)
O8 Na1 O6 2 6_565 89.55(2)
O8 Na1 O6 6 2_545 89.55(2)
O8 Na1 O6 2 2_545 90.45(2)
O6 Na1 O6 6_565 2_545 180.00(3)
O8 Na1 O7 6 5 91.717(19)
O8 Na1 O7 2 5 88.283(19)
O6 Na1 O7 6_565 5 89.177(19)
O6 Na1 O7 2_545 5 90.823(19)
O8 Na1 O7 6 . 88.283(19)
O8 Na1 O7 2 . 91.717(19)
O6 Na1 O7 6_565 . 90.823(19)
O6 Na1 O7 2_545 . 89.177(19)
O7 Na1 O7 5 . 180.000(16)
O7 Na2 O7 2_565 1_565 94.98(3)
O7 Na2 O9 2_565 . 172.90(2)
O7 Na2 O9 1_565 . 81.05(2)
O7 Na2 O9 2_565 2 81.05(2)
O7 Na2 O9 1_565 2 172.90(2)
O9 Na2 O9 . 2 103.49(3)
O7 Na2 O6 2_565 2 92.34(2)
O7 Na2 O6 1_565 2 88.29(2)
O9 Na2 O6 . 2 81.696(19)
O9 Na2 O6 2 2 97.72(2)
O7 Na2 O6 2_565 . 88.29(2)
O7 Na2 O6 1_565 . 92.34(2)
O9 Na2 O6 . . 97.72(2)
O9 Na2 O6 2 . 81.70(2)
O6 Na2 O6 2 . 179.07(3)
O4 B1 O1 . . 111.72(5)
O4 B1 O2 . . 110.91(5)
O1 B1 O2 . . 109.42(4)
O4 B1 O3 . . 107.71(5)
O1 B1 O3 . . 108.56(5)
O2 B1 O3 . . 108.43(5)
O2 B2 O3 . 2 122.44(6)
O2 B2 O5 . . 117.78(6)
O3 B2 O5 2 . 119.78(6)
B1 O1 B1 2 . 110.90(6)
B2 O2 B1 . . 116.59(5)
B2 O3 B1 2 . 120.25(5)
Na1 O6 Na2 2_565 . 90.952(19)
Na2 O7 Na1 1_545 . 91.581(19)
Na2 O7 H7B 1_545 . 134.8(10)
Na1 O7 H7B . . 96.4(10)

loop_
_geom_bond_atom_site_label_1
_geom_bond_atom_site_label_2
_geom_bond_site_symmetry_2
_geom_bond_distance
_geom_bond_publ_flag
Na1 O8 6 2.3815(6) ?
Na1 O8 2 2.3815(6) y
Na1 O6 6_565 2.3979(5) ?
Na1 O6 2_545 2.3979(5) y
Na1 O7 5 2.4121(6) ?
Na1 O7 . 2.4121(6) y
Na2 O7 2_565 2.4041(6) y
Na2 O7 1_565 2.4041(6) ?
Na2 O9 . 2.4214(6) y
Na2 O9 2 2.4214(6) ?
Na2 O6 2 2.4441(6) ?
Na2 O6 . 2.4441(6) y
B1 O4 . 1.4451(8) y
B1 O1 . 1.4657(7) y
B1 O2 . 1.4902(8) y
B1 O3 . 1.5075(8) y
B2 O2 . 1.3655(8) y
B2 O3 2 1.3757(8) y
B2 O5 . 1.3784(8) y

loop_
_geom_hbond_atom_site_label_D
_geom_hbond_atom_site_label_H
_geom_hbond_atom_site_label_A
_geom_hbond_site_symmetry_D
_geom_hbond_site_symmetry_H
_geom_hbond_site_symmetry_A
_geom_hbond_distance_DH
_geom_hbond_distance_HA
_geom_hbond_distance_DA
_geom_hbond_angle_DHA
_geom_hbond_publ_flag
O5 H5 O3 . 6_566 6_566 0.836(15) 1.895(15) 2.7300(7) 176.3(15) yes
O4 H4 O9 2_655 . 3_545 0.828(14) 2.049(14) 2.8658(8) 168.4(12) yes
O6 H6A O5 . 4_555 7_566 0.868(16) 1.978(16) 2.8323(8) 167.9(14) yes
O6 H6B O4 5_666 . 2_655 0.846(16) 2.040(15) 2.8624(8) 163.9(16) yes
O7 H7A O2 4_555 . . 0.827(16) 1.989(16) 2.8135(8) 174.1(12) yes
O7 H7B O4 . . . 0.816(15) 2.135(15) 2.9233(8) 162.3(14) yes
O8 H8A O1 2_655 . 1_655 0.866(13) 1.936(13) 2.7865(6) 167.0(14) yes
O8 H8B O5 2_655 . 8_555 0.855(15) 2.341(14) 3.1320(8) 154.2(12) yes
O9 H9A O3 . 4_555 . 0.843(16) 2.253(16) 3.0894(8) 171.7(15) yes
O9 H9B O8 . 3_455 6_565 0.849(17) 2.069(16) 2.9034(8) 167.4(15) yes

loop_
_geom_torsion_atom_site_label_1
_geom_torsion_atom_site_label_2
_geom_torsion_atom_site_label_3
_geom_torsion_atom_site_label_4
_geom_torsion_site_symmetry_1
_geom_torsion_site_symmetry_4
_geom_torsion
O4 B1 O1 B1 . 2 -172.74(6)
O2 B1 O1 B1 . 2 64.05(4)
O3 B1 O1 B1 . 2 -54.12(3)
O3 B2 O2 B1 2 . -4.91(9)
O5 B2 O2 B1 . . 174.23(5)
O4 B1 O2 B2 . . -156.88(5)
O1 B1 O2 B2 . . -33.19(7)
O3 B1 O2 B2 . . 85.06(6)
O4 B1 O3 B2 . 2 136.95(6)
O1 B1 O3 B2 . 2 15.82(7)
O2 B1 O3 B2 . 2 -102.97(6)
O7 Na2 O6 Na1 2_565 2_565 -0.355(19)
O7 Na2 O6 Na1 1_565 2_565 94.56(2)
O9 Na2 O6 Na1 . 2_565 175.84(2)
O9 Na2 O6 Na1 2 2_565 -81.56(2)
O6 Na2 O6 Na1 2 2_565 -132.911(15)
O8 Na1 O7 Na2 6 1_545 -89.93(2)
O8 Na1 O7 Na2 2 1_545 90.07(2)
O6 Na1 O7 Na2 6_565 1_545 179.640(19)
O6 Na1 O7 Na2 2_545 1_545 -0.360(19)
O7 Na1 O7 Na2 5 1_545 -12E1(4)

loop_
_cod_related_entry_id
_cod_related_entry_database
_cod_related_entry_code
1 AMCSD 0019359
